data_2240805
loop_
_publ_author_name
'Knauer, Lena'
'Golz, Christopher'
'Strohmann, Carsten'

_publ_section_title
;
 Crystal structure of 1-[(2,4,6-triisopropylphenyl)sulfonyl]aziridine
;
_journal_coeditor_code FK2088
_journal_issue 7
_journal_name_full 'Acta Crystallographica Section E'
_journal_page_first o438
_journal_page_last o439
_journal_paper_doi 10.1107/S2056989015010221
_journal_volume 71
_journal_year 2015
_chemical_formula_iupac 'C17 H27 N O2 S'
_chemical_formula_moiety 'C17 H27 N O2 S'
_chemical_formula_sum 'C17 H27 N O2 S'
_chemical_formula_weight 309.45
_space_group_crystal_system monoclinic
_space_group_IT_number 14
_space_group_name_Hall '-P 2ybc'
_space_group_name_H-M_alt 'P 1 21/c 1'
_symmetry_space_group_name_Hall '-P 2ybc'
_symmetry_space_group_name_H-M 'P 1 21/c 1'
_atom_sites_solution_hydrogens geom
_audit_creation_method
;
Olex2 1.2
(compiled 2014.09.19 svn.r3010 for OlexSys, GUI svn.r4874)
;
_cell_angle_alpha 90
_cell_angle_beta 100.331(10)
_cell_angle_gamma 90
_cell_formula_units_Z 4
_cell_length_a 6.2679(8)
_cell_length_b 17.5289(18)
_cell_length_c 16.3890(13)
_cell_measurement_reflns_used 2277
_cell_measurement_temperature 173
_cell_measurement_theta_max 29.1810
_cell_measurement_theta_min 3.2820
_cell_volume 1771.5(3)
_computing_cell_refinement
;
CrysAlis PRO (Agilent, 2013)
;
_computing_data_collection
;
CrysAlis PRO (Agilent, 2013)
;
_computing_data_reduction
;
CrysAlis PRO (Agilent, 2013)
;
_computing_molecular_graphics
;
OLEX2 (Dolomanov <i>et al.</i>,  2009)
;
_computing_publication_material
;
OLEX2 (Dolomanov <i>et al.</i>,  2009)
;
_computing_structure_refinement
;
SHELXL2014 (Sheldrick, 2015)
;
_computing_structure_solution
;
SHELXS97 (Sheldrick, 2008)
;
_diffrn_ambient_temperature 173.0
_diffrn_detector_area_resol_mean 16.0560
_diffrn_measured_fraction_theta_full 0.991
_diffrn_measured_fraction_theta_max 0.991
_diffrn_measurement_device_type 'Agilent Xcalibur Sapphire3'
_diffrn_measurement_method '\w scans'
_diffrn_radiation_monochromator graphite
_diffrn_radiation_type MoK\a
_diffrn_radiation_wavelength 0.71073
_diffrn_reflns_av_R_equivalents 0.0491
_diffrn_reflns_limit_h_max 7
_diffrn_reflns_limit_h_min -7
_diffrn_reflns_limit_k_max 21
_diffrn_reflns_limit_k_min -15
_diffrn_reflns_limit_l_max 20
_diffrn_reflns_limit_l_min -20
_diffrn_reflns_number 9521
_diffrn_reflns_theta_full 26.000
_diffrn_reflns_theta_max 25.995
_diffrn_reflns_theta_min 2.526
_exptl_absorpt_coefficient_mu 0.187
_exptl_absorpt_correction_T_max 1.00000
_exptl_absorpt_correction_T_min 0.78232
_exptl_absorpt_correction_type multi-scan
_exptl_absorpt_process_details
;
(CrysAlis PRO; Agilent, 2013)
;
_exptl_crystal_colour colourless
_exptl_crystal_density_diffrn 1.160
_exptl_crystal_description plate
_exptl_crystal_F_000 672
_exptl_crystal_size_max 0.33
_exptl_crystal_size_mid 0.25
_exptl_crystal_size_min 0.01
_refine_diff_density_max 0.331
_refine_diff_density_min -0.584
_refine_ls_extinction_method none
_refine_ls_goodness_of_fit_ref 1.069
_refine_ls_hydrogen_treatment constr
_refine_ls_matrix_type full
_refine_ls_number_parameters 196
_refine_ls_number_reflns 3449
_refine_ls_number_restraints 0
_refine_ls_restrained_S_all 1.069
_refine_ls_R_factor_all 0.0798
_refine_ls_R_factor_gt 0.0533
_refine_ls_shift/su_max 0.000
_refine_ls_shift/su_mean 0.000
_refine_ls_structure_factor_coef Fsqd
_refine_ls_weighting_details 'w=1/[\s^2^(Fo^2^)+(0.0473P)^2^+0.8936P] where P=(Fo^2^+2Fc^2^)/3'
_refine_ls_weighting_scheme calc
_refine_ls_wR_factor_gt 0.1162
_refine_ls_wR_factor_ref 0.1412
_reflns_number_gt 2479
_reflns_number_total 3449
_reflns_threshold_expression 'I > 2\s(I)'
_cod_data_source_file fk2088sup1.cif
_cod_data_source_block I
_cod_database_code 2240805
_shelx_space_group_comment
;
The symmetry employed for this shelxl refinement is uniquely defined
by the following loop, which should always be used as a source of
symmetry information in preference to the above space-group names.
They are only intended as comments.
;

loop_
_space_group_symop_operation_xyz
'x, y, z'
'-x, y+1/2, -z+1/2'
'-x, -y, -z'
'x, -y-1/2, z-1/2'

loop_
_atom_site_type_symbol
_atom_site_label
_atom_site_fract_x
_atom_site_fract_y
_atom_site_fract_z
_atom_site_U_iso_or_equiv
_atom_site_adp_type
_atom_site_calc_flag
_atom_site_occupancy
S S1 0.71473(10) 0.20619(4) 0.37952(4) 0.0245(2) Uani d 1
C C10 0.7527(4) 0.26810(13) 0.29748(14) 0.0205(5) Uani d 1
C C15 0.8227(4) 0.28863(14) 0.16069(15) 0.0272(6) Uani d 1
H H15 0.8229 0.2705 0.1061 0.033 Uiso calc 1
C C6 0.8105(4) 0.34434(14) 0.31802(14) 0.0246(6) Uani d 1
C C5 0.8842(4) 0.38836(15) 0.25903(15) 0.0297(6) Uani d 1
H H5 0.9273 0.4394 0.2726 0.036 Uiso calc 1
C C11 0.7462(4) 0.24050(14) 0.21624(15) 0.0243(6) Uani d 1
C C4 0.8981(4) 0.36110(15) 0.18058(15) 0.0279(6) Uani d 1
O O1 0.7219(3) 0.12858(10) 0.35547(11) 0.0370(5) Uani d 1
O O2 0.8625(3) 0.22687(11) 0.45315(10) 0.0360(5) Uani d 1
N N1 0.4729(4) 0.23217(13) 0.39562(14) 0.0345(6) Uani d 1
C C17 0.3491(5) 0.17365(19) 0.4317(2) 0.0500(9) Uani d 1
H H17A 0.4185 0.1234 0.4451 0.060 Uiso calc 1
H H17B 0.2536 0.1908 0.4702 0.060 Uiso calc 1
C C16 0.2886(6) 0.1945(3) 0.3447(2) 0.0701(12) Uani d 1
H H16A 0.1543 0.2246 0.3280 0.084 Uiso calc 1
H H16B 0.3190 0.1572 0.3029 0.084 Uiso calc 1
C C12 0.6577(5) 0.16388(14) 0.18281(15) 0.0312(6) Uani d 1
H H12 0.5872 0.1391 0.2261 0.037 Uiso calc 1
C C7 0.7975(4) 0.38301(14) 0.40041(15) 0.0290(6) Uani d 1
H H7 0.7291 0.3463 0.4347 0.035 Uiso calc 1
C C1 0.9900(5) 0.41027(15) 0.11913(15) 0.0331(7) Uani d 1
H H1 0.9766 0.3811 0.0660 0.040 Uiso calc 1
C C13 0.4860(6) 0.17400(18) 0.10515(18) 0.0489(9) Uani d 1
H H13A 0.3751 0.2099 0.1166 0.073 Uiso calc 1
H H13B 0.4184 0.1246 0.0887 0.073 Uiso calc 1
H H13C 0.5539 0.1940 0.0602 0.073 Uiso calc 1
C C3 0.8614(5) 0.48402(17) 0.10107(18) 0.0457(8) Uani d 1
H H3A 0.7095 0.4719 0.0787 0.068 Uiso calc 1
H H3B 0.9223 0.5142 0.0605 0.068 Uiso calc 1
H H3C 0.8695 0.5133 0.1525 0.068 Uiso calc 1
C C14 0.8399(5) 0.11176(17) 0.1661(2) 0.0471(8) Uani d 1
H H14A 0.9167 0.1361 0.1259 0.071 Uiso calc 1
H H14B 0.7787 0.0631 0.1436 0.071 Uiso calc 1
H H14C 0.9415 0.1026 0.2180 0.071 Uiso calc 1
C C2 1.2285(5) 0.42692(19) 0.1493(2) 0.0496(9) Uani d 1
H H2A 1.2459 0.4567 0.2006 0.074 Uiso calc 1
H H2B 1.2856 0.4560 0.1068 0.074 Uiso calc 1
H H2C 1.3083 0.3788 0.1597 0.074 Uiso calc 1
C C8 1.0244(5) 0.40142(17) 0.44750(16) 0.0407(8) Uani d 1
H H8A 1.1099 0.3544 0.4564 0.061 Uiso calc 1
H H8B 1.0137 0.4243 0.5012 0.061 Uiso calc 1
H H8C 1.0951 0.4374 0.4151 0.061 Uiso calc 1
C C9 0.6542(6) 0.45350(17) 0.38647(18) 0.0476(8) Uani d 1
H H9A 0.7228 0.4919 0.3562 0.071 Uiso calc 1
H H9B 0.6351 0.4744 0.4401 0.071 Uiso calc 1
H H9C 0.5125 0.4396 0.3541 0.071 Uiso calc 1

loop_
_atom_site_aniso_label
_atom_site_aniso_U_11
_atom_site_aniso_U_22
_atom_site_aniso_U_33
_atom_site_aniso_U_12
_atom_site_aniso_U_13
_atom_site_aniso_U_23
S1 0.0289(4) 0.0256(4) 0.0205(3) 0.0015(3) 0.0085(3) 0.0032(3)
C10 0.0213(13) 0.0238(13) 0.0168(11) 0.0008(10) 0.0048(10) 0.0025(10)
C15 0.0372(16) 0.0275(14) 0.0178(12) -0.0032(12) 0.0077(11) -0.0036(10)
C6 0.0284(14) 0.0279(14) 0.0174(12) -0.0012(11) 0.0039(11) -0.0011(10)
C5 0.0401(17) 0.0269(14) 0.0228(13) -0.0082(12) 0.0077(12) -0.0035(11)
C11 0.0283(14) 0.0233(13) 0.0212(12) 0.0003(11) 0.0043(11) -0.0005(10)
C4 0.0358(16) 0.0297(15) 0.0190(12) -0.0034(12) 0.0068(11) 0.0003(11)
O1 0.0590(14) 0.0250(10) 0.0292(10) 0.0063(9) 0.0137(10) 0.0051(8)
O2 0.0431(13) 0.0460(12) 0.0184(9) -0.0037(9) 0.0036(9) 0.0068(8)
N1 0.0286(13) 0.0448(14) 0.0326(12) -0.0001(11) 0.0128(11) 0.0007(11)
C17 0.0423(19) 0.053(2) 0.063(2) -0.0197(15) 0.0294(17) -0.0063(17)
C16 0.0294(19) 0.123(4) 0.059(2) -0.014(2) 0.0122(17) -0.030(2)
C12 0.0473(18) 0.0251(14) 0.0221(13) -0.0042(12) 0.0088(12) -0.0015(11)
C7 0.0442(17) 0.0251(14) 0.0197(12) -0.0084(12) 0.0115(12) -0.0048(11)
C1 0.0504(18) 0.0296(15) 0.0224(13) -0.0063(13) 0.0152(13) -0.0008(11)
C13 0.060(2) 0.0442(19) 0.0360(16) -0.0173(16) -0.0084(16) -0.0013(14)
C3 0.060(2) 0.0423(19) 0.0371(16) -0.0001(16) 0.0160(16) 0.0155(14)
C14 0.059(2) 0.0336(17) 0.0517(19) -0.0011(15) 0.0181(17) -0.0145(15)
C2 0.047(2) 0.055(2) 0.0497(19) -0.0071(16) 0.0182(16) 0.0124(16)
C8 0.056(2) 0.0432(18) 0.0215(13) -0.0145(15) 0.0028(14) -0.0060(13)
C9 0.070(2) 0.0402(18) 0.0353(16) 0.0090(16) 0.0172(16) -0.0109(14)

loop_
_atom_type_symbol
_atom_type_description
_atom_type_scat_dispersion_real
_atom_type_scat_dispersion_imag
_atom_type_scat_source
C C 0.0033 0.0016 'International Tables Vol C Tables 4.2.6.8 and 6.1.1.4'
H H 0.0000 0.0000 'International Tables Vol C Tables 4.2.6.8 and 6.1.1.4'
N N 0.0061 0.0033 'International Tables Vol C Tables 4.2.6.8 and 6.1.1.4'
O O 0.0106 0.0060 'International Tables Vol C Tables 4.2.6.8 and 6.1.1.4'
S S 0.1246 0.1234 'International Tables Vol C Tables 4.2.6.8 and 6.1.1.4'

loop_
_geom_angle_atom_site_label_1
_geom_angle_atom_site_label_2
_geom_angle_atom_site_label_3
_geom_angle
O1 S1 C10 111.10(11)
O1 S1 O2 115.43(12)
O1 S1 N1 112.65(12)
O2 S1 C10 109.23(11)
O2 S1 N1 105.67(12)
N1 S1 C10 101.77(11)
C6 C10 S1 117.51(17)
C6 C10 C11 120.9(2)
C11 C10 S1 121.32(19)
C11 C15 H15 118.3
C4 C15 H15 118.3
C4 C15 C11 123.4(2)
C10 C6 C7 125.5(2)
C5 C6 C10 117.8(2)
C5 C6 C7 116.7(2)
C6 C5 H5 118.6
C6 C5 C4 122.7(2)
C4 C5 H5 118.6
C10 C11 C12 126.2(2)
C15 C11 C10 117.1(2)
C15 C11 C12 116.6(2)
C15 C4 C5 117.5(2)
C15 C4 C1 121.6(2)
C5 C4 C1 120.9(2)
C17 N1 S1 116.0(2)
C16 N1 S1 116.1(2)
C16 N1 C17 59.5(2)
N1 C17 H17A 117.8
N1 C17 H17B 117.8
H17A C17 H17B 114.9
C16 C17 N1 59.7(2)
C16 C17 H17A 117.8
C16 C17 H17B 117.8
N1 C16 H16A 117.7
N1 C16 H16B 117.7
C17 C16 N1 60.8(2)
C17 C16 H16A 117.7
C17 C16 H16B 117.7
H16A C16 H16B 114.8
C11 C12 H12 107.9
C11 C12 C13 110.9(2)
C11 C12 C14 111.0(2)
C13 C12 H12 107.9
C13 C12 C14 111.1(2)
C14 C12 H12 107.9
C6 C7 H7 107.9
C8 C7 C6 110.4(2)
C8 C7 H7 107.9
C9 C7 C6 110.6(2)
C9 C7 H7 107.9
C9 C7 C8 112.1(2)
C4 C1 H1 107.8
C4 C1 C3 111.1(2)
C4 C1 C2 111.3(2)
C3 C1 H1 107.8
C2 C1 H1 107.8
C2 C1 C3 110.9(2)
C12 C13 H13A 109.5
C12 C13 H13B 109.5
C12 C13 H13C 109.5
H13A C13 H13B 109.5
H13A C13 H13C 109.5
H13B C13 H13C 109.5
C1 C3 H3A 109.5
C1 C3 H3B 109.5
C1 C3 H3C 109.5
H3A C3 H3B 109.5
H3A C3 H3C 109.5
H3B C3 H3C 109.5
C12 C14 H14A 109.5
C12 C14 H14B 109.5
C12 C14 H14C 109.5
H14A C14 H14B 109.5
H14A C14 H14C 109.5
H14B C14 H14C 109.5
C1 C2 H2A 109.5
C1 C2 H2B 109.5
C1 C2 H2C 109.5
H2A C2 H2B 109.5
H2A C2 H2C 109.5
H2B C2 H2C 109.5
C7 C8 H8A 109.5
C7 C8 H8B 109.5
C7 C8 H8C 109.5
H8A C8 H8B 109.5
H8A C8 H8C 109.5
H8B C8 H8C 109.5
C7 C9 H9A 109.5
C7 C9 H9B 109.5
C7 C9 H9C 109.5
H9A C9 H9B 109.5
H9A C9 H9C 109.5
H9B C9 H9C 109.5

loop_
_geom_bond_atom_site_label_1
_geom_bond_atom_site_label_2
_geom_bond_distance
S1 C10 1.777(2)
S1 O1 1.4193(19)
S1 O2 1.4300(19)
S1 N1 1.649(2)
C10 C6 1.410(3)
C10 C11 1.410(3)
C15 H15 0.9500
C15 C11 1.388(3)
C15 C4 1.374(4)
C6 C5 1.380(3)
C6 C7 1.526(3)
C5 H5 0.9500
C5 C4 1.389(3)
C11 C12 1.518(4)
C4 C1 1.516(3)
N1 C17 1.473(3)
N1 C16 1.456(4)
C17 H17A 0.9900
C17 H17B 0.9900
C17 C16 1.455(5)
C16 H16A 0.9900
C16 H16B 0.9900
C12 H12 1.0000
C12 C13 1.523(4)
C12 C14 1.526(4)
C7 H7 1.0000
C7 C8 1.526(4)
C7 C9 1.520(4)
C1 H1 1.0000
C1 C3 1.524(4)
C1 C2 1.517(4)
C13 H13A 0.9800
C13 H13B 0.9800
C13 H13C 0.9800
C3 H3A 0.9800
C3 H3B 0.9800
C3 H3C 0.9800
C14 H14A 0.9800
C14 H14B 0.9800
C14 H14C 0.9800
C2 H2A 0.9800
C2 H2B 0.9800
C2 H2C 0.9800
C8 H8A 0.9800
C8 H8B 0.9800
C8 H8C 0.9800
C9 H9A 0.9800
C9 H9B 0.9800
C9 H9C 0.9800

loop_
_geom_torsion_atom_site_label_1
_geom_torsion_atom_site_label_2
_geom_torsion_atom_site_label_3
_geom_torsion_atom_site_label_4
_geom_torsion
S1 C10 C6 C5 166.7(2)
S1 C10 C6 C7 -13.6(3)
S1 C10 C11 C15 -166.5(2)
S1 C10 C11 C12 15.3(4)
S1 N1 C17 C16 -106.4(3)
S1 N1 C16 C17 106.1(2)
C10 S1 N1 C17 154.1(2)
C10 S1 N1 C16 87.0(2)
C10 C6 C5 C4 1.6(4)
C10 C6 C7 C8 112.8(3)
C10 C6 C7 C9 -122.6(3)
C10 C11 C12 C13 125.2(3)
C10 C11 C12 C14 -110.8(3)
C15 C11 C12 C13 -52.9(3)
C15 C11 C12 C14 71.0(3)
C15 C4 C1 C3 120.4(3)
C15 C4 C1 C2 -115.5(3)
C6 C10 C11 C15 7.2(4)
C6 C10 C11 C12 -170.9(2)
C6 C5 C4 C15 3.8(4)
C6 C5 C4 C1 -177.1(3)
C5 C6 C7 C8 -67.6(3)
C5 C6 C7 C9 57.1(3)
C5 C4 C1 C3 -58.7(4)
C5 C4 C1 C2 65.4(3)
C11 C10 C6 C5 -7.3(4)
C11 C10 C6 C7 172.4(3)
C11 C15 C4 C5 -3.9(4)
C11 C15 C4 C1 177.0(3)
C4 C15 C11 C10 -1.5(4)
C4 C15 C11 C12 176.8(2)
O1 S1 C10 C6 -162.51(19)
O1 S1 C10 C11 11.4(3)
O1 S1 N1 C17 35.1(2)
O1 S1 N1 C16 -32.0(3)
O2 S1 C10 C6 -34.0(2)
O2 S1 C10 C11 139.9(2)
O2 S1 N1 C17 -91.8(2)
O2 S1 N1 C16 -158.9(2)
N1 S1 C10 C6 77.4(2)
N1 S1 C10 C11 -108.7(2)
C7 C6 C5 C4 -178.1(3)

_cod_database_fobs_code 2240805
